data_4087944
loop_
_publ_author_name
'Zhang, Lujun'
'Yu, Wenfei'
'Liu, Changchun'
'Xu, Youzhi'
'Duan, Zheng'
'Mathey, Francois'

_publ_section_title
;
 The Chemistry of ortho-(Diarylphosphino)aryl Isocyanides
;
_journal_issue 24
_journal_name_full Organometallics
_journal_page_first 5697
_journal_paper_doi 10.1021/acs.organomet.5b00746
_journal_volume 34
_journal_year 2015
_chemical_formula_moiety 'C21 H18 N P S'
_chemical_formula_sum 'C21 H18 N P S'
_chemical_formula_weight 347.39
_space_group_crystal_system triclinic
_space_group_IT_number 2
_space_group_name_Hall '-P 1'
_space_group_name_H-M_alt 'P -1'
_atom_sites_solution_hydrogens geom
_atom_sites_solution_primary direct
_atom_sites_solution_secondary difmap
_audit_creation_date 2014-12-19
_audit_creation_method
;
Olex2 1.2
(compiled 2014.11.28 svn.r3106 for OlexSys, GUI svn.r4959)
;
_cell_angle_alpha 100.757(9)
_cell_angle_beta 101.011(8)
_cell_angle_gamma 101.963(9)
_cell_formula_units_Z 2
_cell_length_a 8.3561(8)
_cell_length_b 9.6321(11)
_cell_length_c 12.1639(11)
_cell_measurement_reflns_used 2076
_cell_measurement_temperature 291(2)
_cell_measurement_theta_max 71.7560
_cell_measurement_theta_min 4.8280
_cell_volume 913.67(17)
_computing_cell_refinement
;
CrysAlisPro, Agilent Technologies,
Version 1.171.36.32 (release 02-08-2013 CrysAlis171 .NET)
(compiled Aug  2 2013,16:46:58)
;
_computing_data_collection
;
CrysAlisPro, Agilent Technologies,
Version 1.171.36.32 (release 02-08-2013 CrysAlis171 .NET)
(compiled Aug  2 2013,16:46:58)
;
_computing_data_reduction
;
CrysAlisPro, Agilent Technologies,
Version 1.171.36.32 (release 02-08-2013 CrysAlis171 .NET)
(compiled Aug  2 2013,16:46:58)
;
_computing_molecular_graphics 'Olex2 (Dolomanov et al., 2009)'
_computing_publication_material 'Olex2 (Dolomanov et al., 2009)'
_computing_structure_refinement 'ShelXL (Sheldrick, 2008)'
_computing_structure_solution 'ShelXS (Sheldrick, 2008)'
_diffrn_ambient_temperature 291.15
_diffrn_detector_area_resol_mean 16.2312
_diffrn_measured_fraction_theta_full 0.966
_diffrn_measured_fraction_theta_max 0.966
_diffrn_measurement_details
;
#__ type_ start__ end____ width___ exp.time_
  1 omega  -77.00  -52.00   1.0000    1.0000
omega____ theta____ kappa____ phi______ frames
    -        0.0000  178.0000  120.0000 25

#__ type_ start__ end____ width___ exp.time_
  2 omega  -20.00   13.00   1.0000    1.0000
omega____ theta____ kappa____ phi______ frames
    -        0.0000   57.0000 -120.0000 33

#__ type_ start__ end____ width___ exp.time_
  3 omega   -4.00   28.00   1.0000    1.0000
omega____ theta____ kappa____ phi______ frames
    -        0.0000  -99.0000   90.0000 32

#__ type_ start__ end____ width___ exp.time_
  4 omega   40.00   69.00   1.0000    1.0000
omega____ theta____ kappa____ phi______ frames
    -        0.0000   57.0000 -120.0000 29

#__ type_ start__ end____ width___ exp.time_
  5 omega  -77.00  -51.00   1.0000    1.0000
omega____ theta____ kappa____ phi______ frames
    -        0.0000  178.0000   30.0000 26

#__ type_ start__ end____ width___ exp.time_
  6 omega  -71.00  -45.00   1.0000    1.0000
omega____ theta____ kappa____ phi______ frames
    -        0.0000  178.0000 -150.0000 26

#__ type_ start__ end____ width___ exp.time_
  7 omega  -13.00   77.00   1.0000    1.0000
omega____ theta____ kappa____ phi______ frames
    -       56.0000  -77.0000   60.0000 90

#__ type_ start__ end____ width___ exp.time_
  8 omega   52.00  123.00   1.0000    1.0000
omega____ theta____ kappa____ phi______ frames
    -       56.0000   57.0000  150.0000 71

#__ type_ start__ end____ width___ exp.time_
  9 omega   28.00  128.00   1.0000    1.0000
omega____ theta____ kappa____ phi______ frames
    -       56.0000   19.0000  -60.0000 100

#__ type_ start__ end____ width___ exp.time_
 10 omega   17.00   69.00   1.0000    1.0000
omega____ theta____ kappa____ phi______ frames
    -       56.0000  -57.0000  150.0000 52

#__ type_ start__ end____ width___ exp.time_
 11 omega   19.00  113.00   1.0000    1.0000
omega____ theta____ kappa____ phi______ frames
    -       56.0000 -125.0000   30.0000 94

#__ type_ start__ end____ width___ exp.time_
 12 omega   98.00  125.00   1.0000    1.0000
omega____ theta____ kappa____ phi______ frames
    -       56.0000   57.0000 -180.0000 27

#__ type_ start__ end____ width___ exp.time_
 13 omega   16.00   71.00   1.0000    1.0000
omega____ theta____ kappa____ phi______ frames
    -       56.0000  -57.0000 -120.0000 55

#__ type_ start__ end____ width___ exp.time_
 14 omega   62.00  105.00   1.0000    2.0000
omega____ theta____ kappa____ phi______ frames
    -      112.0000  -94.0000 -150.0000 43

#__ type_ start__ end____ width___ exp.time_
 15 omega   44.00   70.00   1.0000    2.0000
omega____ theta____ kappa____ phi______ frames
    -      112.0000  -30.0000 -150.0000 26

#__ type_ start__ end____ width___ exp.time_
 16 omega   40.00   89.00   1.0000    2.0000
omega____ theta____ kappa____ phi______ frames
    -      112.0000  -30.0000   60.0000 49

#__ type_ start__ end____ width___ exp.time_
 17 omega   63.00  102.00   1.0000    2.0000
omega____ theta____ kappa____ phi______ frames
    -      112.0000  -94.0000  -90.0000 39

#__ type_ start__ end____ width___ exp.time_
 18 omega   43.00   94.00   1.0000    2.0000
omega____ theta____ kappa____ phi______ frames
    -      112.0000  -45.0000 -180.0000 51

#__ type_ start__ end____ width___ exp.time_
 19 omega   89.00  115.00   1.0000    2.0000
omega____ theta____ kappa____ phi______ frames
    -      112.0000 -111.0000  -60.0000 26

#__ type_ start__ end____ width___ exp.time_
 20 omega   45.00  106.00   1.0000    2.0000
omega____ theta____ kappa____ phi______ frames
    -      112.0000  -94.0000  120.0000 61

#__ type_ start__ end____ width___ exp.time_
 21 omega   54.00  104.00   1.0000    2.0000
omega____ theta____ kappa____ phi______ frames
    -      112.0000  -94.0000   30.0000 50

#__ type_ start__ end____ width___ exp.time_
 22 omega   51.00   86.00   1.0000    2.0000
omega____ theta____ kappa____ phi______ frames
    -      112.0000  -45.0000 -120.0000 35

#__ type_ start__ end____ width___ exp.time_
 23 omega   59.00  175.00   1.0000    2.0000
omega____ theta____ kappa____ phi______ frames
    -      112.0000   15.0000 -120.0000 116

#__ type_ start__ end____ width___ exp.time_
 24 omega   52.00   83.00   1.0000    2.0000
omega____ theta____ kappa____ phi______ frames
    -      112.0000  -30.0000  -90.0000 31

#__ type_ start__ end____ width___ exp.time_
 25 omega   44.00   74.00   1.0000    2.0000
omega____ theta____ kappa____ phi______ frames
    -      112.0000  -94.0000    0.0000 30

#__ type_ start__ end____ width___ exp.time_
 26 omega   42.00   97.00   1.0000    2.0000
omega____ theta____ kappa____ phi______ frames
    -      112.0000  -45.0000    0.0000 55

#__ type_ start__ end____ width___ exp.time_
 27 omega   73.00  130.00   1.0000    2.0000
omega____ theta____ kappa____ phi______ frames
    -      112.0000  -61.0000   90.0000 57

#__ type_ start__ end____ width___ exp.time_
 28 omega   99.00  172.00   1.0000    2.0000
omega____ theta____ kappa____ phi______ frames
    -      112.0000   30.0000  120.0000 73

#__ type_ start__ end____ width___ exp.time_
 29 omega   54.00   89.00   1.0000    2.0000
omega____ theta____ kappa____ phi______ frames
    -      112.0000  -30.0000  -60.0000 35

#__ type_ start__ end____ width___ exp.time_
 30 omega  -69.00   21.00   1.0000    1.0000
omega____ theta____ kappa____ phi______ frames
    -        0.0000  -57.0000  -90.0000 90

#__ type_ start__ end____ width___ exp.time_
 31 omega  -30.00   70.00   1.0000    1.0000
omega____ theta____ kappa____ phi______ frames
    -        0.0000   77.0000   30.0000 100

#__ type_ start__ end____ width___ exp.time_
 32 omega  -77.00  -32.00   1.0000    1.0000
omega____ theta____ kappa____ phi______ frames
    -        0.0000  178.0000   60.0000 45

#__ type_ start__ end____ width___ exp.time_
 33 omega   26.00  126.00   1.0000    1.0000
omega____ theta____ kappa____ phi______ frames
    -       56.0000   77.0000  -30.0000 100

#__ type_ start__ end____ width___ exp.time_
 34 omega   35.00  125.00   1.0000    1.0000
omega____ theta____ kappa____ phi______ frames
    -       56.0000   57.0000   60.0000 90
;
_diffrn_measurement_device_type 'Xcalibur, Eos, Gemini'
_diffrn_measurement_method '\w scans'
_diffrn_orient_matrix_UB_11 -0.1360335000
_diffrn_orient_matrix_UB_12 -0.0858825000
_diffrn_orient_matrix_UB_13 -0.1096294000
_diffrn_orient_matrix_UB_21 0.0871099000
_diffrn_orient_matrix_UB_22 -0.1265047000
_diffrn_orient_matrix_UB_23 -0.0085730000
_diffrn_orient_matrix_UB_31 -0.1076335000
_diffrn_orient_matrix_UB_32 -0.0702976000
_diffrn_orient_matrix_UB_33 0.0744148000
_diffrn_radiation_monochromator graphite
_diffrn_radiation_type CuK\a
_diffrn_radiation_wavelength 1.54184
_diffrn_reflns_av_R_equivalents 0.0282
_diffrn_reflns_av_unetI/netI 0.0458
_diffrn_reflns_limit_h_max 7
_diffrn_reflns_limit_h_min -10
_diffrn_reflns_limit_k_max 11
_diffrn_reflns_limit_k_min -11
_diffrn_reflns_limit_l_max 14
_diffrn_reflns_limit_l_min -13
_diffrn_reflns_number 6755
_diffrn_reflns_theta_full 72.47
_diffrn_reflns_theta_max 72.47
_diffrn_reflns_theta_min 3.81
_diffrn_source 'Enhance (Cu) X-ray Source'
_exptl_absorpt_coefficient_mu 2.391
_exptl_absorpt_correction_T_max 1.00000
_exptl_absorpt_correction_T_min 0.88942
_exptl_absorpt_correction_type multi-scan
_exptl_absorpt_process_details
;
CrysAlisPro, Agilent Technologies,
Version 1.171.36.32 (release 02-08-2013 CrysAlis171 .NET)
(compiled Aug  2 2013,16:46:58)
Empirical absorption correction using spherical harmonics,
 implemented in SCALE3 ABSPACK scaling algorithm.
;
_exptl_crystal_colour
;
;
_exptl_crystal_density_diffrn 1.263
_exptl_crystal_density_method 'not measured'
_exptl_crystal_description
;
;
_exptl_crystal_F_000 364
_exptl_crystal_size_max 0.2
_exptl_crystal_size_mid 0.2
_exptl_crystal_size_min 0.17
_refine_diff_density_max 0.258
_refine_diff_density_min -0.284
_refine_diff_density_rms 0.049
_refine_ls_extinction_method none
_refine_ls_goodness_of_fit_ref 1.029
_refine_ls_hydrogen_treatment constr
_refine_ls_matrix_type full
_refine_ls_number_parameters 218
_refine_ls_number_reflns 3494
_refine_ls_number_restraints 0
_refine_ls_restrained_S_all 1.029
_refine_ls_R_factor_all 0.0669
_refine_ls_R_factor_gt 0.0488
_refine_ls_shift/su_max 0.000
_refine_ls_shift/su_mean 0.000
_refine_ls_structure_factor_coef Fsqd
_refine_ls_weighting_details 'calc w=1/[\s^2^(Fo^2^)+(0.0627P)^2^+0.0885P] where P=(Fo^2^+2Fc^2^)/3'
_refine_ls_weighting_scheme calc
_refine_ls_wR_factor_gt 0.1216
_refine_ls_wR_factor_ref 0.1345
_reflns_number_gt 2643
_reflns_number_total 3494
_reflns_threshold_expression >2sigma(I)
_cod_data_source_file om5b00746_si_002.cif
_cod_data_source_block 201412282
_cod_original_cell_volume 913.67(16)
_cod_database_code 4087944
_chemical_oxdiff_formula C20H20N4O4P1
_reflns_odcompleteness_completeness 99.66
_reflns_odcompleteness_iscentric 1
_reflns_odcompleteness_theta 66.97
_olex2_refinement_description
;
1. Fixed Uiso
 At 1.2 times of:
  All C(H) groups, All C(H,H) groups
 At 1.5 times of:
  All C(H,H,H) groups
2.a Secondary CH2 refined with riding coordinates:
 C15(H15A,H15B)
2.b Aromatic/amide H refined with riding coordinates:
 C1(H1), C2(H2), C3(H3), C4(H4), C5(H5), C10(H10), C11(H11), C13(H13),
 C17(H17), C18(H18), C19(H19), C20(H20), C21(H21)
2.c Idealised Me refined as rotating group:
 C14(H14A,H14B,H14C)
;
_olex2_submission_special_instructions 'No special instructions were received'

loop_
_space_group_symop_id
_space_group_symop_operation_xyz
1 'x, y, z'
2 '-x, -y, -z'

loop_
_atom_site_label
_atom_site_type_symbol
_atom_site_fract_x
_atom_site_fract_y
_atom_site_fract_z
_atom_site_U_iso_or_equiv
_atom_site_adp_type
_atom_site_occupancy
_atom_site_calc_flag
_atom_site_refinement_flags_posn
S1 S -0.00982(10) 0.13433(8) 0.84433(7) 0.0653(2) Uani 1 d .
P1 P 0.14381(8) 0.04139(7) 0.77518(5) 0.04554(18) Uani 1 d .
N1 N 0.1159(3) -0.1404(2) 0.57764(18) 0.0516(5) Uani 1 d .
C1 C -0.0603(3) -0.2750(3) 0.8027(2) 0.0542(6) Uani 1 d .
H1 H -0.0326 -0.1884 0.8590 0.065 Uiso 1 calc R
C2 C -0.1394(4) -0.4040(3) 0.8254(3) 0.0618(7) Uani 1 d .
H2 H -0.1648 -0.4035 0.8967 0.074 Uiso 1 calc R
C3 C -0.1807(5) -0.5334(3) 0.7429(3) 0.0782(10) Uani 1 d .
H3 H -0.2306 -0.6205 0.7591 0.094 Uiso 1 calc R
C4 C -0.1477(5) -0.5326(4) 0.6366(3) 0.0941(13) Uani 1 d .
H4 H -0.1779 -0.6192 0.5801 0.113 Uiso 1 calc R
C5 C -0.0697(5) -0.4035(3) 0.6130(3) 0.0769(10) Uani 1 d .
H5 H -0.0491 -0.4040 0.5405 0.092 Uiso 1 calc R
C6 C -0.0220(3) -0.2735(3) 0.6968(2) 0.0510(6) Uani 1 d .
C7 C 0.0683(3) -0.1398(3) 0.6717(2) 0.0458(6) Uani 1 d .
C8 C 0.2080(3) 0.0008(3) 0.5735(2) 0.0490(6) Uani 1 d .
C9 C 0.2339(3) 0.1142(3) 0.6692(2) 0.0496(6) Uani 1 d .
C10 C 0.3200(4) 0.2533(3) 0.6706(3) 0.0644(8) Uani 1 d .
H10 H 0.3362 0.3303 0.7338 0.077 Uiso 1 calc R
C11 C 0.3824(4) 0.2762(3) 0.5755(3) 0.0718(9) Uani 1 d .
H11 H 0.4410 0.3697 0.5760 0.086 Uiso 1 calc R
C12 C 0.3598(4) 0.1638(3) 0.4801(3) 0.0622(7) Uani 1 d .
C13 C 0.2709(3) 0.0240(3) 0.4790(2) 0.0572(7) Uani 1 d .
H13 H 0.2540 -0.0529 0.4156 0.069 Uiso 1 calc R
C14 C 0.4312(4) 0.1920(4) 0.3788(3) 0.0830(10) Uani 1 d .
H14A H 0.5495 0.1968 0.3965 0.125 Uiso 1 calc GR
H14B H 0.4146 0.2829 0.3635 0.125 Uiso 1 calc GR
H14C H 0.3748 0.1142 0.3122 0.125 Uiso 1 calc GR
C15 C 0.3183(3) 0.0116(3) 0.8766(2) 0.0529(6) Uani 1 d .
H15A H 0.2723 -0.0437 0.9273 0.064 Uiso 1 calc R
H15B H 0.3770 -0.0474 0.8335 0.064 Uiso 1 calc R
C16 C 0.4433(3) 0.1481(3) 0.9489(2) 0.0481(6) Uani 1 d .
C17 C 0.4165(4) 0.2214(3) 1.0500(3) 0.0621(7) Uani 1 d .
H17 H 0.3181 0.1870 1.0723 0.074 Uiso 1 calc R
C18 C 0.5339(4) 0.3450(3) 1.1184(3) 0.0738(9) Uani 1 d .
H18 H 0.5135 0.3946 1.1855 0.089 Uiso 1 calc R
C19 C 0.6824(4) 0.3953(3) 1.0869(3) 0.0723(9) Uani 1 d .
H19 H 0.7626 0.4777 1.1332 0.087 Uiso 1 calc R
C20 C 0.7100(4) 0.3223(3) 0.9866(3) 0.0653(8) Uani 1 d .
H20 H 0.8094 0.3555 0.9650 0.078 Uiso 1 calc R
C21 C 0.5917(3) 0.2007(3) 0.9182(2) 0.0563(7) Uani 1 d .
H21 H 0.6115 0.1529 0.8502 0.068 Uiso 1 calc R

loop_
_atom_site_aniso_label
_atom_site_aniso_U_11
_atom_site_aniso_U_22
_atom_site_aniso_U_33
_atom_site_aniso_U_23
_atom_site_aniso_U_13
_atom_site_aniso_U_12
S1 0.0716(5) 0.0688(5) 0.0604(4) 0.0040(3) 0.0199(4) 0.0346(4)
P1 0.0530(4) 0.0425(3) 0.0418(3) 0.0071(3) 0.0107(3) 0.0167(3)
N1 0.0593(13) 0.0477(12) 0.0463(12) 0.0065(9) 0.0143(10) 0.0130(10)
C1 0.0558(16) 0.0542(15) 0.0551(15) 0.0119(12) 0.0181(12) 0.0156(13)
C2 0.0613(18) 0.0647(18) 0.0650(18) 0.0195(14) 0.0253(14) 0.0148(14)
C3 0.090(2) 0.0534(18) 0.093(3) 0.0203(17) 0.036(2) 0.0046(17)
C4 0.128(3) 0.0521(18) 0.094(3) -0.0008(18) 0.052(3) -0.002(2)
C5 0.102(3) 0.0546(17) 0.072(2) 0.0003(15) 0.044(2) 0.0056(17)
C6 0.0516(15) 0.0468(14) 0.0553(15) 0.0091(11) 0.0158(12) 0.0137(12)
C7 0.0484(14) 0.0443(13) 0.0439(13) 0.0048(10) 0.0100(11) 0.0157(11)
C8 0.0497(14) 0.0523(14) 0.0480(14) 0.0142(11) 0.0111(11) 0.0175(12)
C9 0.0572(15) 0.0467(13) 0.0477(14) 0.0151(11) 0.0121(11) 0.0157(12)
C10 0.078(2) 0.0483(15) 0.0638(18) 0.0133(13) 0.0149(15) 0.0116(14)
C11 0.075(2) 0.0621(18) 0.082(2) 0.0337(17) 0.0180(17) 0.0096(16)
C12 0.0570(17) 0.077(2) 0.0629(18) 0.0335(16) 0.0158(14) 0.0222(15)
C13 0.0600(17) 0.0665(17) 0.0502(15) 0.0164(13) 0.0154(13) 0.0224(14)
C14 0.079(2) 0.110(3) 0.080(2) 0.050(2) 0.0315(19) 0.030(2)
C15 0.0557(15) 0.0489(14) 0.0539(15) 0.0119(12) 0.0054(12) 0.0196(12)
C16 0.0495(14) 0.0480(14) 0.0475(14) 0.0136(11) 0.0081(11) 0.0153(11)
C17 0.0537(16) 0.0708(19) 0.0590(17) 0.0063(14) 0.0191(13) 0.0125(14)
C18 0.068(2) 0.072(2) 0.071(2) -0.0109(16) 0.0203(16) 0.0140(16)
C19 0.0602(19) 0.0584(18) 0.084(2) 0.0024(16) 0.0072(16) 0.0053(15)
C20 0.0565(17) 0.0662(19) 0.075(2) 0.0230(16) 0.0192(15) 0.0103(15)
C21 0.0592(16) 0.0649(17) 0.0497(15) 0.0173(13) 0.0177(12) 0.0181(14)

loop_
_atom_type_symbol
_atom_type_description
_atom_type_scat_dispersion_real
_atom_type_scat_dispersion_imag
_atom_type_scat_source
C C 0.0181 0.0091 'International Tables Vol C Tables 4.2.6.8 and 6.1.1.4'
H H 0.0000 0.0000 'International Tables Vol C Tables 4.2.6.8 and 6.1.1.4'
N N 0.0311 0.0180 'International Tables Vol C Tables 4.2.6.8 and 6.1.1.4'
P P 0.2955 0.4335 'International Tables Vol C Tables 4.2.6.8 and 6.1.1.4'
S S 0.3331 0.5567 'International Tables Vol C Tables 4.2.6.8 and 6.1.1.4'

loop_
_geom_angle_atom_site_label_1
_geom_angle_atom_site_label_2
_geom_angle_atom_site_label_3
_geom_angle
C7 P1 S1 121.48(9)
C9 P1 S1 119.42(9)
C9 P1 C7 88.99(12)
C9 P1 C15 106.13(13)
C15 P1 S1 115.54(9)
C15 P1 C7 100.99(11)
C7 N1 C8 112.7(2)
C2 C1 H1 119.7
C2 C1 C6 120.7(3)
C6 C1 H1 119.7
C1 C2 H2 119.9
C3 C2 C1 120.3(3)
C3 C2 H2 119.9
C2 C3 H3 120.2
C4 C3 C2 119.6(3)
C4 C3 H3 120.2
C3 C4 H4 119.8
C3 C4 C5 120.4(3)
C5 C4 H4 119.8
C4 C5 H5 119.7
C4 C5 C6 120.6(3)
C6 C5 H5 119.7
C1 C6 C5 118.5(3)
C1 C6 C7 122.0(2)
C5 C6 C7 119.5(3)
N1 C7 P1 112.91(19)
N1 C7 C6 122.1(2)
C6 C7 P1 124.68(19)
C9 C8 N1 117.1(2)
C9 C8 C13 121.0(3)
C13 C8 N1 121.9(2)
C8 C9 P1 108.21(19)
C10 C9 P1 131.6(2)
C10 C9 C8 120.1(3)
C9 C10 H10 120.7
C9 C10 C11 118.6(3)
C11 C10 H10 120.7
C10 C11 H11 119.0
C12 C11 C10 121.9(3)
C12 C11 H11 119.0
C11 C12 C13 119.0(3)
C11 C12 C14 120.6(3)
C13 C12 C14 120.4(3)
C8 C13 C12 119.3(3)
C8 C13 H13 120.4
C12 C13 H13 120.4
C12 C14 H14A 109.5
C12 C14 H14B 109.5
C12 C14 H14C 109.5
H14A C14 H14B 109.5
H14A C14 H14C 109.5
H14B C14 H14C 109.5
P1 C15 H15A 108.6
P1 C15 H15B 108.6
H15A C15 H15B 107.6
C16 C15 P1 114.76(17)
C16 C15 H15A 108.6
C16 C15 H15B 108.6
C17 C16 C15 120.8(2)
C17 C16 C21 118.4(3)
C21 C16 C15 120.7(2)
C16 C17 H17 119.6
C18 C17 C16 120.8(3)
C18 C17 H17 119.6
C17 C18 H18 120.0
C17 C18 C19 119.9(3)
C19 C18 H18 120.0
C18 C19 H19 120.3
C20 C19 C18 119.5(3)
C20 C19 H19 120.3
C19 C20 H20 119.8
C21 C20 C19 120.3(3)
C21 C20 H20 119.8
C16 C21 H21 119.5
C20 C21 C16 121.0(3)
C20 C21 H21 119.5

loop_
_geom_bond_atom_site_label_1
_geom_bond_atom_site_label_2
_geom_bond_distance
S1 P1 1.9403(9)
P1 C7 1.857(2)
P1 C9 1.792(3)
P1 C15 1.830(3)
N1 C7 1.281(3)
N1 C8 1.432(3)
C1 H1 0.9300
C1 C2 1.384(4)
C1 C6 1.388(4)
C2 H2 0.9300
C2 C3 1.379(4)
C3 H3 0.9300
C3 C4 1.374(5)
C4 H4 0.9300
C4 C5 1.386(4)
C5 H5 0.9300
C5 C6 1.388(4)
C6 C7 1.467(4)
C8 C9 1.388(3)
C8 C13 1.389(4)
C9 C10 1.379(4)
C10 H10 0.9300
C10 C11 1.391(4)
C11 H11 0.9300
C11 C12 1.385(4)
C12 C13 1.392(4)
C12 C14 1.512(4)
C13 H13 0.9300
C14 H14A 0.9600
C14 H14B 0.9600
C14 H14C 0.9600
C15 H15A 0.9700
C15 H15B 0.9700
C15 C16 1.497(3)
C16 C17 1.381(3)
C16 C21 1.386(4)
C17 H17 0.9300
C17 C18 1.381(4)
C18 H18 0.9300
C18 C19 1.386(4)
C19 H19 0.9300
C19 C20 1.375(4)
C20 H20 0.9300
C20 C21 1.372(4)
C21 H21 0.9300

loop_
_geom_torsion_atom_site_label_1
_geom_torsion_atom_site_label_2
_geom_torsion_atom_site_label_3
_geom_torsion_atom_site_label_4
_geom_torsion
S1 P1 C7 N1 127.97(17)
S1 P1 C7 C6 -57.8(2)
S1 P1 C9 C8 -128.96(17)
S1 P1 C9 C10 52.5(3)
S1 P1 C15 C16 -66.4(2)
P1 C9 C10 C11 177.2(2)
P1 C15 C16 C17 85.1(3)
P1 C15 C16 C21 -97.4(3)
N1 C8 C9 P1 1.9(3)
N1 C8 C9 C10 -179.4(2)
N1 C8 C13 C12 -179.9(2)
C1 C2 C3 C4 -2.1(5)
C1 C6 C7 P1 0.4(4)
C1 C6 C7 N1 174.2(3)
C2 C1 C6 C5 2.0(4)
C2 C1 C6 C7 -177.3(2)
C2 C3 C4 C5 1.6(6)
C3 C4 C5 C6 0.7(6)
C4 C5 C6 C1 -2.5(5)
C4 C5 C6 C7 176.8(3)
C5 C6 C7 P1 -178.9(2)
C5 C6 C7 N1 -5.1(4)
C6 C1 C2 C3 0.2(5)
C7 P1 C9 C8 -2.82(19)
C7 P1 C9 C10 178.6(3)
C7 P1 C15 C16 160.5(2)
C7 N1 C8 C9 0.8(3)
C7 N1 C8 C13 -180.0(2)
C8 N1 C7 P1 -3.1(3)
C8 N1 C7 C6 -177.5(2)
C8 C9 C10 C11 -1.2(4)
C9 P1 C7 N1 3.5(2)
C9 P1 C7 C6 177.8(2)
C9 P1 C15 C16 68.4(2)
C9 C8 C13 C12 -0.7(4)
C9 C10 C11 C12 0.2(5)
C10 C11 C12 C13 0.5(5)
C10 C11 C12 C14 -179.2(3)
C11 C12 C13 C8 -0.3(4)
C13 C8 C9 P1 -177.3(2)
C13 C8 C9 C10 1.4(4)
C14 C12 C13 C8 179.4(3)
C15 P1 C7 N1 -102.7(2)
C15 P1 C7 C6 71.5(2)
C15 P1 C9 C8 98.3(2)
C15 P1 C9 C10 -80.2(3)
C15 C16 C17 C18 178.2(3)
C15 C16 C21 C20 -177.2(2)
C16 C17 C18 C19 -1.3(5)
C17 C16 C21 C20 0.3(4)
C17 C18 C19 C20 0.9(5)
C18 C19 C20 C21 0.0(5)
C19 C20 C21 C16 -0.6(5)
C21 C16 C17 C18 0.7(4)
